data_4501369
loop_
_publ_author_name
'Banerjee, Subhabrata'
'Dastidar, Parthasarathi'

_publ_section_title
;
 Coordination Polymers in Selective Separation of Cations and Anions: A
 Series of Rarely Observed All Helical Three-Dimensional Coordination
 Polymers Derived from Various Chiral Amino Acid Based
 Bis-pyridyl-bis-amide Ligands
;
_journal_issue 12
_journal_name_full 'Crystal Growth &amp; Design'
_journal_page_first 5592
_journal_paper_doi 10.1021/cg201161q
_journal_volume 11
_journal_year 2011
_chemical_absolute_configuration syn
_chemical_formula_moiety 'C34 H40 Cl2 Cu N8 O4 2H2O'
_chemical_formula_sum 'C34 H44 Cl2 Cu N8 O6'
_chemical_formula_weight 795.21
_chemical_name_systematic
; 
 ? 
;
_space_group_IT_number 154
_symmetry_cell_setting trigonal
_symmetry_space_group_name_Hall 'P 32 2"'
_symmetry_space_group_name_H-M 'P 32 2 1'
_atom_sites_solution_hydrogens geom
_atom_sites_solution_primary direct
_atom_sites_solution_secondary difmap
_audit_creation_method SHELXL-97
_cell_angle_alpha 90.00
_cell_angle_beta 90.00
_cell_angle_gamma 120.00
_cell_formula_units_Z 3
_cell_length_a 12.9292(6)
_cell_length_b 12.9292(6)
_cell_length_c 20.1039(11)
_cell_measurement_temperature 298(2)
_cell_volume 2910.4(2)
_computing_cell_refinement 'Bruker Apex II'
_computing_data_collection 'Bruker Apex II'
_computing_data_reduction SAINT
_computing_molecular_graphics 'Mercury 2.3'
_computing_publication_material Shelxl-97
_computing_structure_refinement 'SHELXL-97 (Sheldrick, 1997)'
_computing_structure_solution 'SHELXS-97 (Sheldrick, 1990)'
_diffrn_ambient_temperature 298(2)
_diffrn_detector_area_resol_mean 3
_diffrn_measured_fraction_theta_full 0.999
_diffrn_measured_fraction_theta_max 0.999
_diffrn_measurement_device_type 'Bruker Apex II'
_diffrn_measurement_method 'Omega scan'
_diffrn_radiation_monochromator graphite
_diffrn_radiation_source 'fine-focus sealed tube'
_diffrn_radiation_type MoK\a
_diffrn_radiation_wavelength 0.71073
_diffrn_reflns_av_R_equivalents 0.0591
_diffrn_reflns_av_sigmaI/netI 0.0324
_diffrn_reflns_limit_h_max 13
_diffrn_reflns_limit_h_min -13
_diffrn_reflns_limit_k_max 13
_diffrn_reflns_limit_k_min -13
_diffrn_reflns_limit_l_max 21
_diffrn_reflns_limit_l_min -21
_diffrn_reflns_number 21654
_diffrn_reflns_theta_full 22.21
_diffrn_reflns_theta_max 22.21
_diffrn_reflns_theta_min 1.82
_exptl_absorpt_coefficient_mu 0.753
_exptl_absorpt_correction_T_max 0.9285
_exptl_absorpt_correction_T_min 0.7838
_exptl_absorpt_correction_type multi-scan
_exptl_absorpt_process_details sadabs
_exptl_crystal_colour blue
_exptl_crystal_density_diffrn 1.361
_exptl_crystal_density_method 'not measured'
_exptl_crystal_description block
_exptl_crystal_F_000 1245
_exptl_crystal_size_max 0.34
_exptl_crystal_size_mid 0.22
_exptl_crystal_size_min 0.10
_refine_diff_density_max 0.154
_refine_diff_density_min -0.165
_refine_diff_density_rms 0.033
_refine_ls_abs_structure_details 'Flack H D (1983), Acta Cryst. A39, 876-881'
_refine_ls_abs_structure_Flack 0.003(14)
_refine_ls_extinction_method none
_refine_ls_goodness_of_fit_ref 1.041
_refine_ls_hydrogen_treatment mixed
_refine_ls_matrix_type full
_refine_ls_number_parameters 241
_refine_ls_number_reflns 2451
_refine_ls_number_restraints 0
_refine_ls_restrained_S_all 1.041
_refine_ls_R_factor_all 0.0299
_refine_ls_R_factor_gt 0.0262
_refine_ls_shift/su_max 0.000
_refine_ls_shift/su_mean 0.000
_refine_ls_structure_factor_coef Fsqd
_refine_ls_weighting_details 'calc w=1/[\s^2^(Fo^2^)+(0.0361P)^2^+0.0607P] where P=(Fo^2^+2Fc^2^)/3'
_refine_ls_weighting_scheme calc
_refine_ls_wR_factor_gt 0.0618
_refine_ls_wR_factor_ref 0.0640
_reflns_number_gt 2258
_reflns_number_total 2451
_reflns_threshold_expression >2sigma(I)
_cod_data_source_file cg201161q_si_005.cif
_cod_data_source_block y
_cod_original_sg_symbol_H-M P3(2)21
_cod_database_code 4501369

loop_
_symmetry_equiv_pos_as_xyz
'x, y, z'
'-y, x-y, z+2/3'
'-x+y, -x, z+1/3'
'y, x, -z'
'x-y, -y, -z+1/3'
'-x, -x+y, -z+2/3'

loop_
_atom_site_label
_atom_site_type_symbol
_atom_site_fract_x
_atom_site_fract_y
_atom_site_fract_z
_atom_site_U_iso_or_equiv
_atom_site_adp_type
_atom_site_occupancy
_atom_site_symmetry_multiplicity
_atom_site_calc_flag
_atom_site_refinement_flags
Cu1 Cu 0.37953(4) 0.37953(4) 0.0000 0.02802(15) Uani 1 2 d S
Cl1 Cl 0.50065(8) 0.25684(7) -0.02904(4) 0.0391(2) Uani 1 1 d .
N1 N 0.2896(2) 0.2556(2) 0.07201(11) 0.0259(6) Uani 1 1 d .
C2 C 0.1742(3) 0.2158(3) 0.08456(14) 0.0324(7) Uani 1 1 d .
H2 H 0.1286 0.2287 0.0535 0.039 Uiso 1 1 calc R
C3 C 0.1213(3) 0.1558(3) 0.14296(15) 0.0391(9) Uani 1 1 d .
H3 H 0.0409 0.1289 0.1507 0.047 Uiso 1 1 calc R
C4 C 0.1876(3) 0.1358(3) 0.18971(14) 0.0386(8) Uani 1 1 d .
H4 H 0.1534 0.0985 0.2298 0.046 Uiso 1 1 calc R
C5 C 0.3051(3) 0.1718(3) 0.17588(13) 0.0302(8) Uani 1 1 d .
C6 C 0.3526(3) 0.2304(3) 0.11586(13) 0.0282(7) Uani 1 1 d .
H6 H 0.4313 0.2530 0.1056 0.034 Uiso 1 1 calc R
N7 N 0.3832(2) 0.1563(2) 0.21772(11) 0.0393(7) Uani 1 1 d .
H7 H 0.4577 0.1952 0.2073 0.047 Uiso 1 1 calc R
C8 C 0.3540(3) 0.0864(3) 0.27297(13) 0.0350(8) Uani 1 1 d .
O9 O 0.2538(2) 0.0279(2) 0.29422(11) 0.0522(7) Uani 1 1 d .
C10 C 0.4612(3) 0.0856(3) 0.30499(13) 0.0352(8) Uani 1 1 d .
H10 H 0.5275 0.1680 0.3084 0.042 Uiso 1 1 calc R
C11 C 0.5012(3) 0.0134(3) 0.26375(15) 0.0456(9) Uani 1 1 d .
H11A H 0.5215 0.0476 0.2195 0.055 Uiso 1 1 calc R
H11B H 0.4345 -0.0674 0.2595 0.055 Uiso 1 1 calc R
C12 C 0.6084(4) 0.0075(4) 0.29212(17) 0.0630(11) Uani 1 1 d .
H12 H 0.5937 -0.0119 0.3395 0.076 Uiso 1 1 calc R
C13 C 0.7211(4) 0.1249(4) 0.2857(3) 0.0964(17) Uani 1 1 d .
H13A H 0.7870 0.1176 0.3018 0.145 Uiso 1 1 calc R
H13B H 0.7145 0.1840 0.3113 0.145 Uiso 1 1 calc R
H13C H 0.7341 0.1485 0.2398 0.145 Uiso 1 1 calc R
C14 C 0.6206(4) -0.0906(4) 0.2584(2) 0.0961(16) Uani 1 1 d .
H14A H 0.6241 -0.0793 0.2111 0.144 Uiso 1 1 calc R
H14B H 0.5530 -0.1667 0.2694 0.144 Uiso 1 1 calc R
H14C H 0.6924 -0.0879 0.2734 0.144 Uiso 1 1 calc R
N15 N 0.4272(2) 0.0357(2) 0.37176(11) 0.0385(7) Uani 1 1 d .
H15 H 0.3616 -0.0309 0.3766 0.046 Uiso 1 1 calc R
C16 C 0.4930(3) 0.0884(3) 0.42575(14) 0.0326(8) Uani 1 1 d .
O17 O 0.5851(2) 0.1854(2) 0.42465(9) 0.0459(6) Uani 1 1 d .
O24 O 0.6256(2) 0.3089(3) 0.18827(16) 0.0615(8) Uani 1 1 d .
H24A H 0.660(3) 0.354(3) 0.2181(18) 0.050(13) Uiso 1 1 d .
H24B H 0.667(3) 0.325(3) 0.1536(17) 0.046(11) Uiso 1 1 d .
C18 C 0.4463(3) 0.0190(3) 0.48919(13) 0.0278(7) Uani 1 1 d .
C19 C 0.3279(3) -0.0642(3) 0.50017(13) 0.0393(8) Uani 1 1 d .
H19 H 0.2711 -0.0792 0.4675 0.047 Uiso 1 1 calc R
C20 C 0.2943(3) -0.1250(3) 0.55987(15) 0.0413(9) Uani 1 1 d .
H20 H 0.2145 -0.1798 0.5684 0.050 Uiso 1 1 calc R
C21 C 0.3803(3) -0.1033(3) 0.60625(14) 0.0339(8) Uani 1 1 d .
H21 H 0.3578 -0.1463 0.6458 0.041 Uiso 1 1 calc R
N22 N 0.4958(2) -0.0224(2) 0.59685(10) 0.0276(6) Uani 1 1 d .
C23 C 0.5268(3) 0.0380(3) 0.53949(13) 0.0282(7) Uani 1 1 d .
H23 H 0.6064 0.0956 0.5331 0.034 Uiso 1 1 calc R

loop_
_atom_site_aniso_label
_atom_site_aniso_U_11
_atom_site_aniso_U_22
_atom_site_aniso_U_33
_atom_site_aniso_U_23
_atom_site_aniso_U_13
_atom_site_aniso_U_12
Cu1 0.0323(2) 0.0323(2) 0.0134(3) 0.00174(12) -0.00174(12) 0.0116(3)
Cl1 0.0507(5) 0.0380(5) 0.0319(4) 0.0023(4) 0.0040(4) 0.0246(4)
N1 0.0285(15) 0.0301(14) 0.0201(13) 0.0012(11) -0.0018(10) 0.0154(12)
C2 0.035(2) 0.0357(19) 0.0284(17) 0.0017(16) -0.0032(15) 0.0193(17)
C3 0.0345(19) 0.047(2) 0.0345(19) 0.0067(16) 0.0076(15) 0.0195(17)
C4 0.044(2) 0.043(2) 0.0247(17) 0.0118(15) 0.0097(16) 0.0189(19)
C5 0.037(2) 0.0275(17) 0.0205(16) 0.0005(14) -0.0021(14) 0.0122(16)
C6 0.0328(18) 0.0326(18) 0.0189(15) 0.0024(14) -0.0007(14) 0.0161(15)
N7 0.0406(16) 0.0441(17) 0.0269(15) 0.0121(13) -0.0028(13) 0.0165(14)
C8 0.046(2) 0.0290(19) 0.0193(17) 0.0010(15) -0.0041(16) 0.0109(18)
O9 0.0484(16) 0.0525(16) 0.0369(13) 0.0220(12) 0.0015(12) 0.0111(13)
C10 0.043(2) 0.0319(18) 0.0197(16) 0.0047(14) -0.0071(14) 0.0102(17)
C11 0.066(2) 0.044(2) 0.0257(18) -0.0030(16) -0.0109(17) 0.0260(19)
C12 0.088(3) 0.082(3) 0.039(2) -0.004(2) -0.008(2) 0.058(3)
C13 0.076(3) 0.109(4) 0.112(4) -0.058(3) -0.036(3) 0.052(3)
C14 0.128(4) 0.087(3) 0.099(4) -0.007(3) -0.013(3) 0.074(3)
N15 0.0503(18) 0.0330(15) 0.0202(13) 0.0034(12) -0.0097(13) 0.0118(14)
C16 0.043(2) 0.034(2) 0.0231(18) -0.0003(14) -0.0065(15) 0.0205(19)
O17 0.0517(15) 0.0358(15) 0.0273(13) 0.0034(11) -0.0067(11) 0.0047(13)
O24 0.0478(18) 0.062(2) 0.0446(19) -0.0081(16) 0.0105(15) 0.0052(15)
C18 0.0346(19) 0.0298(18) 0.0162(15) 0.0014(13) -0.0009(14) 0.0138(16)
C19 0.040(2) 0.055(2) 0.0234(18) -0.0011(17) -0.0099(15) 0.0243(19)
C20 0.0303(19) 0.053(2) 0.0306(18) 0.0053(16) 0.0018(16) 0.0129(16)
C21 0.0358(19) 0.041(2) 0.0212(16) 0.0032(14) 0.0044(15) 0.0169(18)
N22 0.0323(16) 0.0359(15) 0.0151(13) 0.0004(11) 0.0013(11) 0.0174(14)
C23 0.0316(18) 0.0303(18) 0.0189(15) -0.0033(13) -0.0019(14) 0.0126(15)

loop_
_atom_type_symbol
_atom_type_description
_atom_type_scat_dispersion_real
_atom_type_scat_dispersion_imag
_atom_type_scat_source
C C 0.0033 0.0016 'International Tables Vol C Tables 4.2.6.8 and 6.1.1.4'
H H 0.0000 0.0000 'International Tables Vol C Tables 4.2.6.8 and 6.1.1.4'
N N 0.0061 0.0033 'International Tables Vol C Tables 4.2.6.8 and 6.1.1.4'
O O 0.0106 0.0060 'International Tables Vol C Tables 4.2.6.8 and 6.1.1.4'
Cl Cl 0.1484 0.1585 'International Tables Vol C Tables 4.2.6.8 and 6.1.1.4'
Cu Cu 0.3201 1.2651 'International Tables Vol C Tables 4.2.6.8 and 6.1.1.4'

loop_
_geom_angle_atom_site_label_1
_geom_angle_atom_site_label_2
_geom_angle_atom_site_label_3
_geom_angle
_geom_angle_site_symmetry_1
_geom_angle_site_symmetry_3
N1 Cu1 N1 94.56(13) 4 .
N1 Cu1 N22 175.47(10) 4 6_665
N1 Cu1 N22 88.62(9) . 6_665
N1 Cu1 N22 88.63(9) 4 3_664
N1 Cu1 N22 175.47(10) . 3_664
N22 Cu1 N22 88.38(13) 6_665 3_664
C2 N1 C6 118.5(2) . .
C2 N1 Cu1 121.65(19) . .
C6 N1 Cu1 118.65(19) . .
N1 C2 C3 121.2(3) . .
N1 C2 H2 119.4 . .
C3 C2 H2 119.4 . .
C4 C3 C2 120.2(3) . .
C4 C3 H3 119.9 . .
C2 C3 H3 119.9 . .
C5 C4 C3 118.8(3) . .
C5 C4 H4 120.6 . .
C3 C4 H4 120.6 . .
C4 C5 C6 118.1(3) . .
C4 C5 N7 125.6(3) . .
C6 C5 N7 116.3(3) . .
N1 C6 C5 122.9(3) . .
N1 C6 H6 118.5 . .
C5 C6 H6 118.5 . .
C8 N7 C5 127.1(3) . .
C8 N7 H7 116.5 . .
C5 N7 H7 116.5 . .
O9 C8 N7 124.1(3) . .
O9 C8 C10 122.6(3) . .
N7 C8 C10 113.3(3) . .
N15 C10 C11 110.5(2) . .
N15 C10 C8 108.4(3) . .
C11 C10 C8 111.2(2) . .
N15 C10 H10 108.9 . .
C11 C10 H10 108.9 . .
C8 C10 H10 108.9 . .
C10 C11 C12 114.9(3) . .
C10 C11 H11A 108.6 . .
C12 C11 H11A 108.6 . .
C10 C11 H11B 108.6 . .
C12 C11 H11B 108.6 . .
H11A C11 H11B 107.5 . .
C13 C12 C14 110.8(4) . .
C13 C12 C11 111.3(3) . .
C14 C12 C11 110.5(3) . .
C13 C12 H12 108.0 . .
C14 C12 H12 108.0 . .
C11 C12 H12 108.0 . .
C12 C13 H13A 109.5 . .
C12 C13 H13B 109.5 . .
H13A C13 H13B 109.5 . .
C12 C13 H13C 109.5 . .
H13A C13 H13C 109.5 . .
H13B C13 H13C 109.5 . .
C12 C14 H14A 109.5 . .
C12 C14 H14B 109.5 . .
H14A C14 H14B 109.5 . .
C12 C14 H14C 109.5 . .
H14A C14 H14C 109.5 . .
H14B C14 H14C 109.5 . .
C16 N15 C10 123.1(3) . .
C16 N15 H15 118.4 . .
C10 N15 H15 118.4 . .
O17 C16 N15 123.6(3) . .
O17 C16 C18 121.5(3) . .
N15 C16 C18 114.9(3) . .
O24 O24 H24A 0(10) 1 .
O24 O24 H24B 0(10) 1 .
H24A O24 H24B 113(4) . .
C19 C18 C23 117.7(3) . .
C19 C18 C16 124.1(3) . .
C23 C18 C16 118.2(3) . .
C18 C19 C20 119.6(3) . .
C18 C19 H19 120.2 . .
C20 C19 H19 120.2 . .
C21 C20 C19 118.9(3) . .
C21 C20 H20 120.5 . .
C19 C20 H20 120.5 . .
N22 C21 C20 122.5(3) . .
N22 C21 H21 118.7 . .
C20 C21 H21 118.7 . .
C23 N22 C21 117.9(3) . .
C23 N22 Cu1 121.7(2) . 2_655
C21 N22 Cu1 120.33(19) . 2_655
N22 C23 C18 123.3(3) . .
N22 C23 H23 118.4 . .
C18 C23 H23 118.4 . .

loop_
_geom_bond_atom_site_label_1
_geom_bond_atom_site_label_2
_geom_bond_distance
_geom_bond_site_symmetry_2
Cu1 N1 2.037(2) 4
Cu1 N1 2.037(2) .
Cu1 N22 2.045(2) 6_665
Cu1 N22 2.045(2) 3_664
N1 C2 1.337(4) .
N1 C6 1.346(3) .
C2 C3 1.385(4) .
C2 H2 0.9300 .
C3 C4 1.381(5) .
C3 H3 0.9300 .
C4 C5 1.377(4) .
C4 H4 0.9300 .
C5 C6 1.393(4) .
C5 N7 1.404(3) .
C6 H6 0.9300 .
N7 C8 1.361(3) .
N7 H7 0.8600 .
C8 O9 1.205(4) .
C8 C10 1.534(4) .
C10 N15 1.459(3) .
C10 C11 1.519(4) .
C10 H10 0.9800 .
C11 C12 1.536(5) .
C11 H11A 0.9700 .
C11 H11B 0.9700 .
C12 C13 1.494(6) .
C12 C14 1.514(5) .
C12 H12 0.9800 .
C13 H13A 0.9600 .
C13 H13B 0.9600 .
C13 H13C 0.9600 .
C14 H14A 0.9600 .
C14 H14B 0.9600 .
C14 H14C 0.9600 .
N15 C16 1.337(4) .
N15 H15 0.8600 .
C16 O17 1.224(4) .
C16 C18 1.502(4) .
O24 O24 0.000(9) 1
O24 H24A 0.80(4) .
O24 H24B 0.84(3) .
C18 C19 1.379(5) .
C18 C23 1.382(4) .
C19 C20 1.381(4) .
C19 H19 0.9300 .
C20 C21 1.369(4) .
C20 H20 0.9300 .
C21 N22 1.342(4) .
C21 H21 0.9300 .
N22 C23 1.337(3) .
N22 Cu1 2.045(2) 2_655
C23 H23 0.9300 .

loop_
_geom_hbond_atom_site_label_D
_geom_hbond_atom_site_label_H
_geom_hbond_atom_site_label_A
_geom_hbond_distance_DH
_geom_hbond_distance_HA
_geom_hbond_distance_DA
_geom_hbond_angle_DHA
_geom_hbond_site_symmetry_A
N7 H7 O24 0.86 1.96 2.807(4) 169.8 1
N15 H15 Cl1 0.86 2.55 3.315(3) 149.3 5
O24 H24A Cl1 0.80(4) 2.40(4) 3.194(3) 175(4) 3_665
O24 H24B O17 0.84(3) 2.07(4) 2.877(4) 160(3) 2_654
